data_7125287
loop_
_publ_author_name
'Wang, Shitao'
'Li, Xuexiang'
'Hou, Xueqing'
'Sun, Yantao'
'Shao, Xiangfeng'

_publ_section_title
;
 Tritellurasumanene: ultrasound assisted one-pot synthesis and extended
 valence adducts with bromine.
;
_journal_issue 100
_journal_name_full 'Chemical communications (Cambridge, England)'
_journal_page_first 14486
_journal_page_last 14489
_journal_paper_doi 10.1039/c6cc08170c
_journal_volume 52
_journal_year 2016
_chemical_formula_moiety 'C30 H36 Br6 O9 Te3'
_chemical_formula_sum 'C30 H36 Br6 O9 Te3'
_chemical_formula_weight 1402.85
_chemical_melting_point_gt 573
_chemical_name_common 2-3TeBr6
_chemical_properties_physical ', Heat-sensitive,decompse under high pressure'
_space_group_IT_number 2
_space_group_name_Hall '-P 1'
_space_group_name_H-M_alt 'P -1'
_symmetry_cell_setting triclinic
_symmetry_space_group_name_H-M 'P -1'
_atom_sites_solution_hydrogens geom
_atom_sites_solution_primary direct
_atom_sites_solution_secondary difmap
_audit_creation_method SHELXL-97
_audit_update_record
;
2016-10-08 deposited with the CCDC.
2016-11-23 downloaded from the CCDC.
;
_cell_angle_alpha 86.12(3)
_cell_angle_beta 86.29(3)
_cell_angle_gamma 71.19(3)
_cell_formula_units_Z 2
_cell_length_a 10.889(2)
_cell_length_b 10.890(2)
_cell_length_c 18.299(4)
_cell_measurement_reflns_used 2698
_cell_measurement_temperature 293(2)
_cell_measurement_theta_max 28.595
_cell_measurement_theta_min 3.862
_cell_volume 2047.2(8)
_computing_cell_refinement
;
CrysAlisPro, Agilent Technologies,
Version 1.171.37.33 (release 27-03-2014 CrysAlis171 .NET)
(compiled Mar 27 2014,17:12:48)
;
_computing_data_collection
;
CrysAlisPro, Agilent Technologies,
Version 1.171.37.33 (release 27-03-2014 CrysAlis171 .NET)
(compiled Mar 27 2014,17:12:48)
;
_computing_data_reduction
;
CrysAlisPro, Agilent Technologies,
Version 1.171.37.33 (release 27-03-2014 CrysAlis171 .NET)
(compiled Mar 27 2014,17:12:48)
;
_computing_molecular_graphics Ortep3w
_computing_publication_material Ortep3W
_computing_structure_refinement 'SHELXL-97 (Sheldrick, 1997)'
_computing_structure_solution SIR2004
_diffrn_ambient_temperature 293(2)
_diffrn_detector_area_resol_mean 16.0733
_diffrn_measured_fraction_theta_full 0.854
_diffrn_measured_fraction_theta_max 0.854
_diffrn_measurement_device_type 'SuperNova, Dual, Cu at zero, Eos'
_diffrn_measurement_method '\w scans'
_diffrn_radiation_monochromator mirror
_diffrn_radiation_source 'SuperNova (Mo) X-ray Source'
_diffrn_radiation_type MoK\a
_diffrn_radiation_wavelength 0.71073
_diffrn_reflns_av_R_equivalents 0.0355
_diffrn_reflns_av_sigmaI/netI 0.0742
_diffrn_reflns_limit_h_max 10
_diffrn_reflns_limit_h_min -12
_diffrn_reflns_limit_k_max 12
_diffrn_reflns_limit_k_min -12
_diffrn_reflns_limit_l_max 10
_diffrn_reflns_limit_l_min -21
_diffrn_reflns_number 7674
_diffrn_reflns_theta_full 25.01
_diffrn_reflns_theta_max 25.01
_diffrn_reflns_theta_min 3.34
_exptl_absorpt_coefficient_mu 8.025
_exptl_absorpt_correction_T_max 0.570
_exptl_absorpt_correction_T_min 0.159
_exptl_absorpt_correction_type multi-scan
_exptl_absorpt_process_details
;
CrysAlisPro, Agilent Technologies,
Version 1.171.37.33 (release 27-03-2014 CrysAlis171 .NET)
(compiled Mar 27 2014,17:12:48)
Empirical absorption correction using spherical harmonics,
 implemented in SCALE3 ABSPACK scaling algorithm.
Empirical absorption correction using spherical harmonics,
 implemented in SCALE3 ABSPACK scaling algorithm.
;
_exptl_crystal_colour orange
_exptl_crystal_density_diffrn 2.276
_exptl_crystal_density_meas ?
_exptl_crystal_density_method 'not measured'
_exptl_crystal_description block
_exptl_crystal_F_000 1308
_exptl_crystal_preparation ', photosynthesis'
_exptl_crystal_size_max 0.25
_exptl_crystal_size_mid 0.20
_exptl_crystal_size_min 0.07
_refine_diff_density_max 6.427
_refine_diff_density_min -5.583
_refine_diff_density_rms 0.403
_refine_ls_extinction_method none
_refine_ls_goodness_of_fit_ref 1.052
_refine_ls_hydrogen_treatment mixed
_refine_ls_matrix_type full
_refine_ls_number_parameters 493
_refine_ls_number_reflns 6147
_refine_ls_number_restraints 1698
_refine_ls_restrained_S_all 1.000
_refine_ls_R_factor_all 0.1091
_refine_ls_R_factor_gt 0.0936
_refine_ls_shift/su_max 0.003
_refine_ls_shift/su_mean 0.000
_refine_ls_structure_factor_coef Fsqd
_refine_ls_weighting_details 'calc w=1/[\s^2^(Fo^2^)+(0.0734P)^2^+267.5630P] where P=(Fo^2^+2Fc^2^)/3'
_refine_ls_weighting_scheme calc
_refine_ls_wR_factor_gt 0.1958
_refine_ls_wR_factor_ref 0.2274
_reflns_number_gt 5123
_reflns_number_total 6147
_reflns_threshold_expression >2sigma(I)
_cod_data_source_file c6cc08170c2.cif
_cod_data_source_block 2-3TeBr6
_cod_depositor_comments
;
The following automatic conversions were performed:

data name '_chemical_melting_point' was changed to
'_chemical_melting_point_gt' since the value was specified as 'more
than' ('>') a certain temperature.

data item '_exptl_crystal_density_meas' value 'not measured' was
changed to '?' -- the value is perceived as not measured.

Automatic conversion script
Id: cif_fix_values 6909 2019-04-08 15:41:33Z antanas 
;
_cod_original_cell_volume 2047.2(7)
_cod_original_sg_symbol_H-M P-1
_cod_database_code 7125287

loop_
_symmetry_equiv_pos_as_xyz
'x, y, z'
'-x, -y, -z'

loop_
_atom_site_label
_atom_site_type_symbol
_atom_site_fract_x
_atom_site_fract_y
_atom_site_fract_z
_atom_site_U_iso_or_equiv
_atom_site_adp_type
_atom_site_occupancy
_atom_site_symmetry_multiplicity
_atom_site_calc_flag
_atom_site_refinement_flags
_atom_site_disorder_assembly
_atom_site_disorder_group
Te1 Te 0.81504(14) 0.95077(13) 0.36540(8) 0.0149(3) Uani 0.956(3) 1 d PU A 1
Br2 Br 0.6678(2) 1.0559(2) 0.25065(13) 0.0201(4) Uani 0.956(3) 1 d PU A 1
Br1 Br 0.9509(2) 0.8369(2) 0.47818(13) 0.0244(4) Uani 1 1 d U A 1
Te1' Te 0.761(3) 0.913(3) 0.3478(18) 0.0160(3) Uani 0.044(3) 1 d PU A 2
Br2' Br 0.612(5) 1.017(4) 0.229(3) 0.0164(7) Uani 0.044(3) 1 d PU A 2
Te2 Te 0.72979(14) 0.38926(13) 0.25347(8) 0.0141(3) Uani 0.941(2) 1 d PU A 1
Br3 Br 0.8435(2) 0.2588(2) 0.37160(13) 0.0168(4) Uani 0.941(2) 1 d PU A 1
Br4 Br 0.6225(2) 0.5468(2) 0.14028(13) 0.0208(4) Uani 0.941(2) 1 d PU A 1
Te2' Te 0.678(2) 0.347(2) 0.2341(13) 0.0157(3) Uani 0.059(2) 1 d PU A 2
Br4' Br 0.569(4) 0.501(3) 0.123(2) 0.0163(7) Uani 0.059(2) 1 d PU A 2
Br3' Br 0.797(4) 0.219(3) 0.352(2) 0.0157(7) Uani 0.059(2) 1 d PU A 2
Te3 Te 1.29378(14) 0.53924(14) 0.14343(8) 0.0145(3) Uani 0.913(2) 1 d PU A 1
Br6 Br 1.1763(3) 0.6792(3) 0.02891(14) 0.0248(5) Uani 0.913(2) 1 d PU A 1
Br5 Br 1.3869(2) 0.4034(2) 0.26546(13) 0.0188(4) Uani 0.913(2) 1 d PU A 1
Te3' Te 1.2465(16) 0.4953(15) 0.1289(9) 0.0160(3) Uani 0.087(2) 1 d PU A 2
Br6' Br 1.136(2) 0.634(2) 0.0141(14) 0.0167(5) Uani 0.087(2) 1 d PU A 2
Br5' Br 1.344(2) 0.360(2) 0.2497(14) 0.0162(5) Uani 0.087(2) 1 d PU A 2
C1 C 0.963(2) 0.7408(19) 0.2736(12) 0.0158(3) Uani 1 1 d U A .
C2 C 0.852(2) 0.708(2) 0.2986(12) 0.0158(3) Uani 1 1 d U . .
C3 C 0.833(2) 0.5946(19) 0.2784(12) 0.0158(3) Uani 1 1 d U A .
C4 C 0.932(2) 0.5082(19) 0.2283(12) 0.0158(3) Uani 1 1 d U . .
C5 C 1.044(2) 0.542(2) 0.2065(12) 0.0158(3) Uani 1 1 d U A .
C6 C 1.059(2) 0.6595(19) 0.2304(12) 0.0158(3) Uani 1 1 d U . .
C7 C 0.760(2) 0.785(2) 0.3510(12) 0.0160(3) Uani 1 1 d U A .
C8 C 0.662(2) 0.744(2) 0.3794(12) 0.0157(3) Uani 1 1 d U . .
C9 C 0.643(2) 0.6288(19) 0.3571(12) 0.0157(3) Uani 1 1 d U A .
C10 C 0.727(2) 0.558(2) 0.3049(12) 0.0157(3) Uani 1 1 d U . .
C11 C 0.912(2) 0.3991(19) 0.2059(12) 0.0157(3) Uani 1 1 d U A .
C12 C 1.009(2) 0.316(2) 0.1577(12) 0.0156(3) Uani 1 1 d U . .
C13 C 1.120(2) 0.3542(19) 0.1358(12) 0.0157(3) Uani 1 1 d U A .
C14 C 1.136(2) 0.4625(19) 0.1598(12) 0.0159(3) Uani 1 1 d U . .
C15 C 1.172(2) 0.688(2) 0.2071(12) 0.0160(3) Uani 1 1 d U A .
C16 C 1.191(2) 0.8028(19) 0.2279(12) 0.0158(3) Uani 1 1 d U . .
C17 C 1.085(2) 0.892(2) 0.2717(12) 0.0158(3) Uani 1 1 d U A .
C18 C 0.978(2) 0.8580(19) 0.2937(12) 0.0160(3) Uani 1 1 d U . .
C19 C 0.593(2) 0.7562(19) 0.5056(11) 0.0158(4) Uani 1 1 d U . .
H19A H 0.6757 0.7513 0.5242 0.019 Uiso 1 1 calc R A .
H19B H 0.5897 0.6685 0.5032 0.019 Uiso 1 1 calc R . .
C20 C 0.485(2) 0.8315(19) 0.5554(12) 0.0162(8) Uani 1 1 d U A .
H20A H 0.4934 0.7897 0.6036 0.024 Uiso 1 1 calc R . .
H20B H 0.4031 0.8354 0.5369 0.024 Uiso 1 1 calc R . .
H20C H 0.4888 0.9180 0.5578 0.024 Uiso 1 1 calc R . .
C21 C 0.412(2) 0.673(2) 0.3747(12) 0.0158(4) Uani 1 1 d U A .
H21A H 0.3879 0.6754 0.3245 0.019 Uiso 1 1 calc R . .
H21B H 0.4046 0.7603 0.3874 0.019 Uiso 1 1 calc R . .
C22 C 0.327(2) 0.614(2) 0.4283(11) 0.0159(8) Uani 1 1 d U . .
H22A H 0.2372 0.6666 0.4253 0.024 Uiso 1 1 calc R . .
H22B H 0.3533 0.6114 0.4775 0.024 Uiso 1 1 calc R . .
H22C H 0.3364 0.5274 0.4150 0.024 Uiso 1 1 calc R . .
C23 C 0.900(2) 0.1568(19) 0.1465(12) 0.0155(4) Uani 1 1 d U . .
H23A H 0.8190 0.2215 0.1329 0.019 Uiso 1 1 calc R A .
H23B H 0.8940 0.1354 0.1986 0.019 Uiso 1 1 calc R . .
C24 C 0.923(2) 0.0392(19) 0.1049(11) 0.0159(7) Uani 1 1 d U A .
H24A H 0.8528 0.0045 0.1156 0.024 Uiso 1 1 calc R . .
H24B H 1.0031 -0.0246 0.1187 0.024 Uiso 1 1 calc R . .
H24C H 0.9279 0.0612 0.0533 0.024 Uiso 1 1 calc R . .
C25 C 1.185(2) 0.291(2) 0.0111(11) 0.0159(4) Uani 1 1 d U A .
H25A H 1.0934 0.3059 0.0061 0.019 Uiso 1 1 calc R . .
H25B H 1.2050 0.3671 -0.0098 0.019 Uiso 1 1 calc R . .
C26 C 1.258(2) 0.1814(19) -0.0294(12) 0.0171(8) Uani 1 1 d U . .
H26A H 1.2363 0.1975 -0.0799 0.026 Uiso 1 1 calc R . .
H26B H 1.2372 0.1060 -0.0099 0.026 Uiso 1 1 calc R . .
H26C H 1.3490 0.1670 -0.0255 0.026 Uiso 1 1 calc R . .
C27 C 1.294(2) 0.928(2) 0.1519(12) 0.0159(4) Uani 1 1 d U . .
H27A H 1.2266 1.0073 0.1648 0.019 Uiso 1 1 calc R A .
H27B H 1.2748 0.9020 0.1053 0.019 Uiso 1 1 calc R . .
C28 C 1.426(2) 0.948(2) 0.1468(12) 0.0165(8) Uani 1 1 d U A .
H28A H 1.4260 1.0144 0.1099 0.025 Uiso 1 1 calc R . .
H28B H 1.4914 0.8680 0.1340 0.025 Uiso 1 1 calc R . .
H28C H 1.4434 0.9727 0.1933 0.025 Uiso 1 1 calc R . .
C29 C 1.200(2) 1.0063(19) 0.3340(12) 0.0159(4) Uani 1 1 d U A .
H29A H 1.2787 0.9375 0.3206 0.019 Uiso 1 1 calc R . .
H29B H 1.1762 0.9920 0.3851 0.019 Uiso 1 1 calc R . .
C30 C 1.219(2) 1.1394(19) 0.3210(12) 0.0163(8) Uani 1 1 d U . .
H30A H 1.2879 1.1432 0.3504 0.024 Uiso 1 1 calc R . .
H30B H 1.1405 1.2062 0.3343 0.024 Uiso 1 1 calc R . .
H30C H 1.2423 1.1521 0.2701 0.024 Uiso 1 1 calc R . .
O1 O 0.5789(14) 0.8199(13) 0.4335(8) 0.0158(4) Uani 1 1 d U A .
O2 O 0.5461(14) 0.5843(13) 0.3845(8) 0.0156(4) Uani 1 1 d U . .
O3 O 1.0046(14) 0.2067(13) 0.1304(8) 0.0156(4) Uani 1 1 d U A .
O4 O 1.2128(14) 0.2750(13) 0.0903(8) 0.0158(4) Uani 1 1 d U . .
O5 O 1.2995(14) 0.8266(13) 0.2080(8) 0.0158(4) Uani 1 1 d U A .
O6 O 1.0944(14) 1.0093(13) 0.2871(8) 0.0158(4) Uani 1 1 d U . .
O7 O 0.5708(14) 0.2086(14) 0.1033(8) 0.0159(5) Uiso 1 1 d U . .
H7C H 0.5537 0.1484 0.1297 0.019 Uiso 1 1 d R . .
H7B H 0.5659 0.2728 0.1286 0.019 Uiso 1 1 d R . .
O8 O 0.4901(18) 0.3313(18) 1.0030(10) 0.040(4) Uiso 1 1 d . . .
H8D H 0.5071 0.3877 0.9733 0.048 Uiso 1 1 d R . .
H8B H 0.4876 0.2662 0.9807 0.048 Uiso 1 1 d R . .
O9 O 0.0678(13) 0.4723(13) 0.4176(7) 0.0148(12) Uiso 1 1 d U . .
H9C H 0.0382 0.5444 0.4380 0.018 Uiso 1 1 d R . .
H9D H 0.0569 0.4128 0.4472 0.018 Uiso 1 1 d R . .

loop_
_atom_site_aniso_label
_atom_site_aniso_U_11
_atom_site_aniso_U_22
_atom_site_aniso_U_33
_atom_site_aniso_U_23
_atom_site_aniso_U_13
_atom_site_aniso_U_12
Te1 0.0108(5) 0.0117(4) 0.0224(5) -0.0055(4) 0.0042(4) -0.0038(4)
Br2 0.0137(7) 0.0171(7) 0.0267(7) -0.0043(6) 0.0045(6) -0.0012(6)
Br1 0.0195(8) 0.0212(8) 0.0272(8) -0.0056(7) 0.0037(7) 0.0010(7)
Te1' 0.0115(5) 0.0134(5) 0.0228(5) -0.0050(4) 0.0038(4) -0.0036(4)
Br2' 0.0117(10) 0.0136(10) 0.0234(10) -0.0050(9) 0.0040(9) -0.0033(9)
Te2 0.0098(4) 0.0118(4) 0.0216(4) -0.0050(3) 0.0033(4) -0.0048(3)
Br3 0.0132(7) 0.0126(7) 0.0235(8) -0.0051(7) 0.0031(7) -0.0026(6)
Br4 0.0142(7) 0.0194(7) 0.0262(7) -0.0032(6) 0.0036(6) -0.0023(6)
Te2' 0.0118(5) 0.0136(5) 0.0216(5) -0.0044(4) 0.0030(4) -0.0041(4)
Br4' 0.0127(11) 0.0149(11) 0.0212(11) -0.0035(10) 0.0023(10) -0.0043(10)
Br3' 0.0116(10) 0.0130(10) 0.0224(10) -0.0048(9) 0.0034(9) -0.0038(9)
Te3 0.0095(5) 0.0128(4) 0.0223(5) -0.0057(4) 0.0038(4) -0.0048(4)
Br6 0.0209(8) 0.0221(8) 0.0260(8) -0.0043(7) 0.0046(7) -0.0001(7)
Br5 0.0119(7) 0.0161(7) 0.0270(7) -0.0041(7) 0.0026(7) -0.0023(6)
Te3' 0.0114(5) 0.0137(5) 0.0228(5) -0.0050(4) 0.0037(4) -0.0039(4)
Br6' 0.0122(8) 0.0145(8) 0.0230(8) -0.0050(8) 0.0039(8) -0.0039(8)
Br5' 0.0113(8) 0.0138(8) 0.0232(8) -0.0051(7) 0.0036(7) -0.0037(7)
C1 0.0113(5) 0.0133(4) 0.0227(5) -0.0051(4) 0.0037(4) -0.0038(4)
C2 0.0113(5) 0.0133(4) 0.0227(5) -0.0050(4) 0.0037(4) -0.0038(4)
C3 0.0113(5) 0.0134(4) 0.0225(5) -0.0049(4) 0.0036(4) -0.0039(4)
C4 0.0113(4) 0.0134(4) 0.0225(5) -0.0049(4) 0.0035(4) -0.0039(4)
C5 0.0112(5) 0.0135(4) 0.0227(5) -0.0050(4) 0.0036(4) -0.0039(4)
C6 0.0112(5) 0.0134(4) 0.0227(5) -0.0051(4) 0.0037(4) -0.0039(4)
C7 0.0115(5) 0.0134(5) 0.0227(5) -0.0050(4) 0.0037(4) -0.0037(4)
C8 0.0113(5) 0.0132(5) 0.0226(5) -0.0050(4) 0.0037(4) -0.0037(4)
C9 0.0113(5) 0.0132(5) 0.0225(5) -0.0049(4) 0.0036(4) -0.0039(4)
C10 0.0113(5) 0.0133(5) 0.0225(5) -0.0049(4) 0.0036(4) -0.0039(4)
C11 0.0114(5) 0.0134(4) 0.0224(5) -0.0048(4) 0.0034(4) -0.0040(4)
C12 0.0113(5) 0.0134(5) 0.0223(5) -0.0048(4) 0.0034(4) -0.0040(4)
C13 0.0112(5) 0.0135(5) 0.0225(5) -0.0050(4) 0.0035(4) -0.0040(4)
C14 0.0114(5) 0.0136(5) 0.0227(5) -0.0050(4) 0.0036(4) -0.0039(4)
C15 0.0113(5) 0.0136(5) 0.0228(5) -0.0051(4) 0.0037(4) -0.0038(4)
C16 0.0111(5) 0.0134(5) 0.0228(5) -0.0051(4) 0.0038(4) -0.0039(4)
C17 0.0112(5) 0.0133(5) 0.0228(5) -0.0051(4) 0.0038(4) -0.0038(4)
C18 0.0114(5) 0.0135(5) 0.0229(5) -0.0051(4) 0.0038(4) -0.0037(4)
C19 0.0114(6) 0.0133(6) 0.0225(6) -0.0049(5) 0.0037(5) -0.0037(5)
C20 0.0117(12) 0.0136(12) 0.0228(12) -0.0050(12) 0.0040(12) -0.0034(12)
C21 0.0114(6) 0.0133(6) 0.0225(6) -0.0049(5) 0.0036(5) -0.0038(5)
C22 0.0125(11) 0.0140(11) 0.0209(11) -0.0039(10) 0.0028(10) -0.0039(10)
C23 0.0119(5) 0.0136(5) 0.0212(5) -0.0042(4) 0.0027(5) -0.0043(5)
C24 0.0129(11) 0.0142(11) 0.0206(11) -0.0037(10) 0.0023(10) -0.0043(10)
C25 0.0115(6) 0.0137(6) 0.0226(6) -0.0050(5) 0.0036(5) -0.0039(5)
C26 0.0125(12) 0.0147(12) 0.0233(12) -0.0052(12) 0.0037(12) -0.0032(12)
C27 0.0113(6) 0.0134(6) 0.0229(6) -0.0051(5) 0.0039(5) -0.0038(5)
C28 0.0116(12) 0.0139(12) 0.0235(12) -0.0049(12) 0.0042(12) -0.0036(12)
C29 0.0113(6) 0.0134(6) 0.0228(6) -0.0052(5) 0.0038(5) -0.0038(5)
C30 0.0116(12) 0.0136(12) 0.0232(12) -0.0054(12) 0.0038(12) -0.0034(12)
O1 0.0113(5) 0.0132(5) 0.0226(5) -0.0050(4) 0.0038(4) -0.0037(4)
O2 0.0113(5) 0.0132(5) 0.0223(5) -0.0049(4) 0.0036(4) -0.0039(4)
O3 0.0113(5) 0.0134(5) 0.0223(5) -0.0048(4) 0.0034(4) -0.0041(4)
O4 0.0112(5) 0.0135(5) 0.0226(5) -0.0051(4) 0.0036(4) -0.0040(4)
O5 0.0111(5) 0.0134(5) 0.0228(5) -0.0052(5) 0.0038(5) -0.0039(5)
O6 0.0112(5) 0.0132(5) 0.0228(5) -0.0052(5) 0.0039(5) -0.0038(5)

loop_
_atom_type_symbol
_atom_type_description
_atom_type_scat_dispersion_real
_atom_type_scat_dispersion_imag
_atom_type_scat_source
C C 0.0033 0.0016 'International Tables Vol C Tables 4.2.6.8 and 6.1.1.4'
H H 0.0000 0.0000 'International Tables Vol C Tables 4.2.6.8 and 6.1.1.4'
O O 0.0106 0.0060 'International Tables Vol C Tables 4.2.6.8 and 6.1.1.4'
Te Te -0.5308 1.6751 'International Tables Vol C Tables 4.2.6.8 and 6.1.1.4'
Br Br -0.2901 2.4595 'International Tables Vol C Tables 4.2.6.8 and 6.1.1.4'

loop_
_geom_angle_atom_site_label_1
_geom_angle_atom_site_label_2
_geom_angle_atom_site_label_3
_geom_angle
C7 Te1 C18 84.1(8)
C7 Te1 Br1 91.6(5)
C18 Te1 Br1 89.4(5)
C7 Te1 Br2 84.9(5)
C18 Te1 Br2 91.3(5)
Br1 Te1 Br2 176.28(9)
C7 Te1' C2 34.9(14)
C7 Te1' C18 93.7(19)
C2 Te1' C18 61.8(11)
C7 Te1' C8 26.8(13)
C2 Te1' C8 60.5(10)
C18 Te1' C8 120.5(15)
C7 Te1' Br2' 101(2)
C2 Te1' Br2' 93.9(16)
C18 Te1' Br2' 102.1(16)
C8 Te1' Br2' 95.4(15)
C10 Te2 C11 83.3(8)
C10 Te2 Br3 86.1(5)
C11 Te2 Br3 91.3(5)
C10 Te2 Br4 86.8(5)
C11 Te2 Br4 86.0(5)
Br3 Te2 Br4 172.61(9)
Br4' Te2' Br3' 172.3(15)
Br4' Te2' C11 92.4(11)
Br3' Te2' C11 83.0(11)
Br4' Te2' C10 92.6(11)
Br3' Te2' C10 79.8(11)
C11 Te2' C10 59.4(8)
C15 Te3 C14 83.2(8)
C15 Te3 Br6 86.1(6)
C14 Te3 Br6 88.5(5)
C15 Te3 Br5 89.7(6)
C14 Te3 Br5 86.7(5)
Br6 Te3 Br5 173.90(10)
C14 Te3' C13 30.9(11)
C14 Te3' C5 28.2(10)
C13 Te3' C5 59.0(8)
C14 Te3' C15 86.6(13)
C13 Te3' C15 117.5(10)
C5 Te3' C15 58.6(8)
C14 Te3' Br6' 97.6(12)
C13 Te3' Br6' 95.4(9)
C5 Te3' Br6' 95.0(9)
C15 Te3' Br6' 91.9(9)
C14 Te3' Br5' 79.2(12)
C13 Te3' Br5' 82.9(9)
C5 Te3' Br5' 81.3(8)
C15 Te3' Br5' 86.0(9)
Br6' Te3' Br5' 176.3(11)
C6 C1 C2 120.9(18)
C6 C1 C18 119.3(19)
C2 C1 C18 120(2)
C3 C2 C1 121(2)
C3 C2 C7 117.5(18)
C1 C2 C7 120.8(18)
C3 C2 Te1' 147.3(18)
C1 C2 Te1' 90.2(15)
C7 C2 Te1' 33.4(12)
C10 C3 C2 122(2)
C10 C3 C4 119.1(18)
C2 C3 C4 118.7(18)
C11 C4 C5 122(2)
C11 C4 C3 119.5(18)
C5 C4 C3 118.1(18)
C14 C5 C4 118.6(18)
C14 C5 C6 121.1(19)
C4 C5 C6 120(2)
C14 C5 Te3' 29.1(10)
C4 C5 Te3' 147.5(16)
C6 C5 Te3' 92.0(13)
C1 C6 C15 121.8(19)
C1 C6 C5 120.4(18)
C15 C6 C5 118(2)
C8 C7 Te1' 126(2)
C8 C7 C2 119.4(19)
Te1' C7 C2 112(2)
C8 C7 Te1 133.5(17)
Te1' C7 Te1 18.4(14)
C2 C7 Te1 107.1(13)
C7 C8 O1 116.7(18)
C7 C8 C9 122(2)
O1 C8 C9 121.4(17)
C7 C8 Te1' 27.7(13)
O1 C8 Te1' 91.4(13)
C9 C8 Te1' 145.7(18)
O2 C9 C10 117.6(18)
O2 C9 C8 123.7(19)
C10 C9 C8 118.7(18)
C9 C10 C3 120.0(19)
C9 C10 Te2 130.8(15)
C3 C10 Te2 109.1(16)
C9 C10 Te2' 122.2(14)
C3 C10 Te2' 117.4(16)
Te2 C10 Te2' 10.6(5)
C4 C11 C12 119.0(19)
C4 C11 Te2 108.5(15)
C12 C11 Te2 132.5(14)
C4 C11 Te2' 122.5(16)
C12 C11 Te2' 118.0(14)
Te2 C11 Te2' 15.7(5)
O3 C12 C13 116.0(19)
O3 C12 C11 126.6(18)
C13 C12 C11 117.4(18)
C14 C13 O4 120.3(18)
C14 C13 C12 122(2)
O4 C13 C12 117.7(17)
C14 C13 Te3' 32.8(11)
O4 C13 Te3' 87.7(12)
C12 C13 Te3' 154.5(17)
C13 C14 C5 120.7(19)
C13 C14 Te3' 116.3(19)
C5 C14 Te3' 122.7(18)
C13 C14 Te3 131.4(17)
C5 C14 Te3 107.8(14)
Te3' C14 Te3 17.0(8)
C6 C15 C16 120(2)
C6 C15 Te3 109.8(14)
C16 C15 Te3 129.8(16)
C6 C15 Te3' 91.4(14)
C16 C15 Te3' 147.8(16)
Te3 C15 Te3' 19.3(4)
O5 C16 C15 119.9(19)
O5 C16 C17 123.1(17)
C15 C16 C17 117.0(18)
C18 C17 O6 121(2)
C18 C17 C16 120.1(18)
O6 C17 C16 118.7(17)
C17 C18 C1 121(2)
C17 C18 Te1 130.7(16)
C1 C18 Te1 107.8(14)
C17 C18 Te1' 150.4(18)
C1 C18 Te1' 87.7(15)
Te1 C18 Te1' 22.1(8)
O1 C19 C20 108.9(17)
O2 C21 C22 104.2(15)
O3 C23 C24 108.8(18)
C26 C25 O4 113.3(17)
O5 C27 C28 106.9(16)
O6 C29 C30 105.7(15)
C8 O1 C19 113.2(15)
C9 O2 C21 116.2(15)
C12 O3 C23 122.8(17)
C13 O4 C25 115.8(15)
C16 O5 C27 117.7(15)
C17 O6 C29 116.4(15)

loop_
_geom_bond_atom_site_label_1
_geom_bond_atom_site_label_2
_geom_bond_distance
Te1 C7 2.11(2)
Te1 C18 2.15(2)
Te1 Br1 2.617(3)
Te1 Br2 2.686(3)
Te1' C7 1.39(4)
Te1' C2 2.35(4)
Te1' C18 2.41(4)
Te1' C8 2.44(4)
Te1' Br2' 2.76(6)
Te2 C10 2.12(2)
Te2 C11 2.15(2)
Te2 Br3 2.649(3)
Te2 Br4 2.672(3)
Te2' Br4' 2.63(4)
Te2' Br3' 2.66(4)
Te2' C11 2.79(3)
Te2' C10 2.92(3)
Te3 C15 2.10(2)
Te3 C14 2.13(2)
Te3 Br6 2.647(3)
Te3 Br5 2.661(3)
Te3' C14 1.43(3)
Te3' C13 2.37(3)
Te3' C5 2.47(3)
Te3' C15 2.51(3)
Te3' Br6' 2.62(3)
Te3' Br5' 2.65(3)
C1 C6 1.37(3)
C1 C2 1.41(3)
C1 C18 1.41(3)
C2 C3 1.39(3)
C2 C7 1.44(3)
C3 C10 1.38(3)
C3 C4 1.49(3)
C4 C11 1.36(3)
C4 C5 1.41(3)
C5 C14 1.39(3)
C5 C6 1.44(3)
C6 C15 1.40(3)
C7 C8 1.35(3)
C8 O1 1.41(3)
C8 C9 1.42(3)
C9 O2 1.35(2)
C9 C10 1.37(3)
C11 C12 1.44(3)
C12 O3 1.34(2)
C12 C13 1.43(3)
C13 C14 1.35(3)
C13 O4 1.37(3)
C15 C16 1.41(3)
C16 O5 1.31(2)
C16 C17 1.48(3)
C17 C18 1.36(3)
C17 O6 1.37(2)
C19 O1 1.44(2)
C19 C20 1.49(3)
C21 O2 1.48(2)
C21 C22 1.56(3)
C23 O3 1.42(2)
C23 C24 1.48(3)
C25 C26 1.43(3)
C25 O4 1.49(2)
C27 O5 1.44(2)
C27 C28 1.52(3)
C29 O6 1.47(2)
C29 C30 1.53(3)
